data_4089229
loop_
_publ_author_name
'Toda, Tatsuro'
'Saitoh, Koki'
'Yoshinari, Akihiro'
'Ikariya, Takao'
'Kuwata, Shigeki'

_publ_section_title
;
 Synthesis and Structures of NCN Pincer-Type Ruthenium and Iridium
 Complexes Bearing Protic Pyrazole Arms
;
_journal_issue 6
_journal_name_full Organometallics
_journal_page_first 1188
_journal_paper_doi 10.1021/acs.organomet.7b00065
_journal_volume 36
_journal_year 2017
_chemical_formula_moiety 'C60 H63 Cl N4 P2 Ru, 0.5(C6 H14)'
_chemical_formula_sum 'C63 H70 Cl N4 P2 Ru'
_chemical_formula_weight 1081.74
_space_group_IT_number 14
_space_group_name_Hall '-P 2ybc'
_space_group_name_H-M_alt 'P 1 21/c 1'
_symmetry_cell_setting monoclinic
_symmetry_Int_Tables_number 14
_symmetry_space_group_name_Hall '-P 2ybc'
_symmetry_space_group_name_H-M 'P 1 21/c 1'
_atom_sites_solution_hydrogens geom
_atom_sites_solution_primary direct
_atom_sites_solution_secondary difmap
_cell_angle_alpha 90.0000
_cell_angle_beta 100.121(2)
_cell_angle_gamma 90.0000
_cell_formula_units_Z 4
_cell_length_a 13.6071(18)
_cell_length_b 34.780(5)
_cell_length_c 12.5004(17)
_cell_measurement_reflns_used 15044
_cell_measurement_temperature 93
_cell_measurement_theta_max 27.48
_cell_measurement_theta_min 3.00
_cell_volume 5823.8(14)
_computing_cell_refinement CrystalClear
_computing_data_collection 'CrystalClear (Rigaku Inc., 2008)'
_computing_data_reduction CrystalClear
_computing_molecular_graphics 'CrystalStructure 4.0'
_computing_publication_material 'CrystalStructure 4.0 (Rigaku, 2010)'
_computing_structure_refinement 'CRYSTALS (Carruthers, et al., 1999)'
_computing_structure_solution 'SIR92 (Altomare, et al., 1994)'
_diffrn_ambient_temperature 93
_diffrn_detector_area_resol_mean 7.111
_diffrn_measured_fraction_theta_full 0.979
_diffrn_measured_fraction_theta_max 0.979
_diffrn_measurement_device_type 'Rigaku Saturn724'
_diffrn_measurement_method \w
_diffrn_radiation_type 'Mo K\a'
_diffrn_radiation_wavelength 0.71075
_diffrn_reflns_av_R_equivalents 0.0371
_diffrn_reflns_limit_h_max 17
_diffrn_reflns_limit_h_min -14
_diffrn_reflns_limit_k_max 44
_diffrn_reflns_limit_k_min -43
_diffrn_reflns_limit_l_max 16
_diffrn_reflns_limit_l_min -16
_diffrn_reflns_number 38502
_diffrn_reflns_theta_full 27.50
_diffrn_reflns_theta_max 27.50
_diffrn_standards_number 0
_exptl_absorpt_coefficient_mu 0.411
_exptl_absorpt_correction_T_max 0.960
_exptl_absorpt_correction_T_min 0.749
_exptl_absorpt_correction_type multi-scan
_exptl_absorpt_process_details 'REQAB (Rigaku, 1998)'
_exptl_crystal_colour yellow
_exptl_crystal_density_diffrn 1.234
_exptl_crystal_density_method 'not measured'
_exptl_crystal_description prism
_exptl_crystal_F_000 2268.00
_exptl_crystal_size_max 0.210
_exptl_crystal_size_mid 0.170
_exptl_crystal_size_min 0.100
_refine_diff_density_max 2.000
_refine_diff_density_min -1.180
_refine_ls_extinction_method none
_refine_ls_goodness_of_fit_ref 1.000
_refine_ls_hydrogen_treatment constr
_refine_ls_number_parameters 664
_refine_ls_number_reflns 13105
_refine_ls_R_factor_gt 0.0641
_refine_ls_shift/su_max 0.000
_refine_ls_structure_factor_coef Fsqd
_refine_ls_weighting_details 'w = 1/[0.0010Fo^2^ + 9.8000\s(Fo^2^) + 3.0000]/(4Fo^2^)'
_refine_ls_weighting_scheme calc
_refine_ls_wR_factor_ref 0.1988
_reflns_number_gt 10375
_reflns_number_total 13105
_reflns_threshold_expression F^2^>2.0\s(F^2^)
_cod_data_source_file om7b00065_si_002.cif
_cod_data_source_block compound_2a.0.5hexane
_cod_database_code 4089229

loop_
_symmetry_equiv_pos_site_id
_symmetry_equiv_pos_as_xyz
1 +X,+Y,+Z
2 -X,1/2+Y,1/2-Z
3 -X,-Y,-Z
4 +X,1/2-Y,1/2+Z

loop_
_atom_site_label
_atom_site_type_symbol
_atom_site_fract_x
_atom_site_fract_y
_atom_site_fract_z
_atom_site_U_iso_or_equiv
_atom_site_adp_type
_atom_site_occupancy
_atom_site_symmetry_multiplicity
_atom_site_calc_flag
_atom_site_refinement_flags
Ru1 Ru 0.60511(3) 0.096390(10) 0.46024(3) 0.01451(10) Uani 1.0 4 d .
Cl1 Cl 0.45251(9) 0.05163(3) 0.45492(9) 0.0247(4) Uani 1.0 4 d .
P1 P 0.59535(9) 0.11663(3) 0.63878(9) 0.0157(3) Uani 1.0 4 d .
P2 P 0.61854(9) 0.07955(4) 0.28070(9) 0.0167(3) Uani 1.0 4 d .
N1 N 0.7321(3) 0.02003(10) 0.5525(3) 0.0168(10) Uani 1.0 4 d .
N2 N 0.7215(3) 0.05765(10) 0.5214(3) 0.0166(10) Uani 1.0 4 d .
N3 N 0.4558(4) 0.16502(12) 0.3667(4) 0.0276(12) Uani 1.0 4 d .
N4 N 0.5479(3) 0.14946(11) 0.4032(3) 0.0174(10) Uani 1.0 4 d .
C1 C 0.8299(4) 0.01124(14) 0.5885(4) 0.0203(13) Uani 1.0 4 d .
C2 C 0.8843(4) 0.04429(14) 0.5799(4) 0.0207(13) Uani 1.0 4 d .
C3 C 0.8155(4) 0.07275(13) 0.5378(4) 0.0192(12) Uani 1.0 4 d .
C4 C 0.7258(4) 0.12900(13) 0.4671(4) 0.0181(12) Uani 1.0 4 d .
C5 C 0.8193(4) 0.11320(14) 0.5064(4) 0.0197(12) Uani 1.0 4 d .
C6 C 0.9049(4) 0.13585(15) 0.5121(4) 0.0252(14) Uani 1.0 4 d .
C7 C 0.8971(4) 0.17492(14) 0.4797(4) 0.0298(15) Uani 1.0 4 d .
C8 C 0.8017(4) 0.18996(14) 0.4409(4) 0.0262(14) Uani 1.0 4 d .
C9 C 0.7165(4) 0.16726(13) 0.4346(4) 0.0185(12) Uani 1.0 4 d .
C10 C 0.6146(4) 0.17819(13) 0.3965(4) 0.0199(13) Uani 1.0 4 d .
C11 C 0.5632(4) 0.21148(14) 0.3556(4) 0.0278(15) Uani 1.0 4 d .
C12 C 0.4606(4) 0.20220(14) 0.3362(4) 0.0303(15) Uani 1.0 4 d .
C13 C 0.8645(4) -0.02865(14) 0.6262(4) 0.0231(13) Uani 1.0 4 d .
C14 C 0.8111(5) -0.04125(16) 0.7177(5) 0.0382(18) Uani 1.0 4 d .
C15 C 0.8400(5) -0.05803(16) 0.5312(5) 0.0369(17) Uani 1.0 4 d .
C16 C 0.9791(4) -0.02759(16) 0.6658(5) 0.0335(16) Uani 1.0 4 d .
C17 C 0.3672(3) 0.22577(10) 0.2954(3) 0.0379(17) Uani 1.0 4 d .
C18 C 0.3262(6) 0.2416(3) 0.3910(6) 0.037(4) Uiso 0.5000 4 d .
C19 C 0.2863(6) 0.1994(2) 0.2255(8) 0.034(3) Uiso 0.5000 4 d .
C20 C 0.3936(5) 0.2592(3) 0.2249(8) 0.064(7) Uiso 0.5000 4 d .
C21 C 0.9928(3) 0.19832(10) 0.4850(3) 0.0443(19) Uani 1.0 4 d .
C22 C 1.0501(5) 0.19946(18) 0.6047(6) 0.0340(19) Uiso 0.7000 4 d .
C23 C 1.0609(5) 0.1791(2) 0.4102(6) 0.048(3) Uiso 0.7000 4 d .
C24 C 0.9661(5) 0.2400(3) 0.4450(7) 0.079(4) Uiso 0.7000 4 d .
C25 C 0.6421(4) 0.08367(13) 0.7496(4) 0.0174(12) Uani 1.0 4 d .
C26 C 0.6116(4) 0.04526(13) 0.7332(4) 0.0194(12) Uani 1.0 4 d .
C27 C 0.6370(4) 0.01816(14) 0.8159(4) 0.0222(13) Uani 1.0 4 d .
C28 C 0.6959(4) 0.02912(15) 0.9144(4) 0.0260(14) Uani 1.0 4 d .
C29 C 0.7258(4) 0.06712(15) 0.9313(4) 0.0278(14) Uani 1.0 4 d .
C30 C 0.6973(4) 0.09446(14) 0.8488(4) 0.0239(13) Uani 1.0 4 d .
C31 C 0.4750(4) 0.12827(13) 0.6752(4) 0.0207(13) Uani 1.0 4 d .
C32 C 0.3898(4) 0.13008(15) 0.5971(5) 0.0289(15) Uani 1.0 4 d .
C33 C 0.2954(5) 0.13994(16) 0.6245(5) 0.0363(17) Uani 1.0 4 d .
C34 C 0.2883(5) 0.14707(16) 0.7309(5) 0.0385(18) Uani 1.0 4 d .
C35 C 0.3766(5) 0.14493(17) 0.8125(5) 0.0414(19) Uani 1.0 4 d .
C36 C 0.4686(5) 0.13576(16) 0.7834(5) 0.0321(16) Uani 1.0 4 d .
C37 C 0.6598(4) 0.16207(13) 0.6736(4) 0.0197(13) Uani 1.0 4 d .
C38 C 0.7616(4) 0.16344(15) 0.7112(4) 0.0262(14) Uani 1.0 4 d .
C39 C 0.8118(5) 0.19895(16) 0.7288(5) 0.0347(17) Uani 1.0 4 d .
C40 C 0.7606(6) 0.23231(16) 0.7036(5) 0.0429(19) Uani 1.0 4 d .
C41 C 0.6586(5) 0.23084(16) 0.6625(5) 0.0359(17) Uani 1.0 4 d .
C42 C 0.6093(4) 0.19590(14) 0.6490(4) 0.0265(14) Uani 1.0 4 d .
C43 C 0.6747(4) 0.03250(13) 0.2656(4) 0.0190(12) Uani 1.0 4 d .
C44 C 0.6301(4) 0.00169(13) 0.3108(4) 0.0206(13) Uani 1.0 4 d .
C45 C 0.6647(4) -0.03557(14) 0.3026(4) 0.0248(14) Uani 1.0 4 d .
C46 C 0.7442(4) -0.04244(15) 0.2504(4) 0.0268(14) Uani 1.0 4 d .
C47 C 0.7911(4) -0.01184(15) 0.2059(4) 0.0288(15) Uani 1.0 4 d .
C48 C 0.7571(4) 0.02551(15) 0.2130(4) 0.0226(13) Uani 1.0 4 d .
C49 C 0.5052(4) 0.07521(13) 0.1786(4) 0.0174(12) Uani 1.0 4 d .
C50 C 0.4143(4) 0.08958(14) 0.1977(4) 0.0242(14) Uani 1.0 4 d .
C51 C 0.3321(4) 0.08957(14) 0.1163(4) 0.0259(14) Uani 1.0 4 d .
C52 C 0.3359(4) 0.07420(15) 0.0167(4) 0.0277(14) Uani 1.0 4 d .
C53 C 0.4245(4) 0.05849(16) -0.0030(4) 0.0313(15) Uani 1.0 4 d .
C54 C 0.5094(4) 0.05899(15) 0.0775(4) 0.0248(14) Uani 1.0 4 d .
C55 C 0.6887(4) 0.11333(14) 0.2093(4) 0.0243(14) Uani 1.0 4 d .
C56 C 0.7929(5) 0.11496(16) 0.2371(5) 0.0328(16) Uani 1.0 4 d .
C57 C 0.8467(6) 0.14073(19) 0.1832(6) 0.050(2) Uani 1.0 4 d .
C58 C 0.7953(7) 0.16531(18) 0.1032(6) 0.059(3) Uani 1.0 4 d .
C59 C 0.6925(6) 0.16410(16) 0.0782(6) 0.048(2) Uani 1.0 4 d .
C60 C 0.6382(5) 0.13856(14) 0.1312(5) 0.0328(16) Uani 1.0 4 d .
C61 C 0.3443(9) 0.2515(5) 0.3867(8) 0.061(5) Uiso 0.5000 4 d .
C62 C 0.2761(7) 0.1985(3) 0.2679(16) 0.075(6) Uiso 0.5000 4 d .
C63 C 0.3861(6) 0.2519(4) 0.2034(10) 0.029(3) Uiso 0.5000 4 d .
C64 C 1.0699(8) 0.1856(4) 0.5855(11) 0.0760 Uiso 0.3000 4 d .
C65 C 1.0360(9) 0.1915(5) 0.3819(10) 0.0760 Uiso 0.3000 4 d .
C66 C 0.9686(6) 0.2424(3) 0.4950(17) 0.0760 Uiso 0.3000 4 d .
C67 C 1.0000 0.0000 1.0000 0.1013 Uiso 1.0 2 d .
C68 C 0.9870(16) 0.0449(3) 1.0028(7) 0.1013 Uiso 0.5000 4 d .
C69 C 0.9830(14) 0.0615(3) 0.8863(9) 0.1013 Uiso 0.5000 4 d .
C70 C 0.9743(9) 0.1051(3) 0.8897(13) 0.1013 Uiso 0.5000 4 d .
C71 C 1.0723(12) 0.1228(4) 0.8803(14) 0.1013 Uiso 0.5000 4 d .
C72 C 1.0924(14) 0.1567(5) 0.9577(16) 0.1013 Uiso 0.5000 4 d .
H1 H 0.6794 0.0028 0.5496 0.0202 Uiso 1.0 4 calc R
H2 H 0.3963 0.1516 0.3628 0.0332 Uiso 1.0 4 calc R
H3 H 0.9531 0.0473 0.5986 0.0246 Uiso 1.0 4 calc R
H4 H 0.9674 0.1253 0.5374 0.0298 Uiso 1.0 4 calc R
H5 H 0.7954 0.2155 0.4186 0.0310 Uiso 1.0 4 calc R
H6 H 0.5911 0.2351 0.3433 0.0343 Uiso 1.0 4 calc R
H7 H 0.7402 -0.0417 0.6929 0.0469 Uiso 1.0 4 calc R
H8 H 0.8337 -0.0665 0.7411 0.0470 Uiso 1.0 4 calc R
H9 H 0.8267 -0.0236 0.7773 0.0469 Uiso 1.0 4 calc R
H10 H 0.8735 -0.0504 0.4731 0.0435 Uiso 1.0 4 calc R
H11 H 0.8622 -0.0832 0.5560 0.0434 Uiso 1.0 4 calc R
H12 H 0.7693 -0.0585 0.5055 0.0434 Uiso 1.0 4 calc R
H13 H 0.9948 -0.0097 0.7248 0.0397 Uiso 1.0 4 calc R
H14 H 1.0016 -0.0528 0.6902 0.0398 Uiso 1.0 4 calc R
H15 H 1.0120 -0.0198 0.6073 0.0397 Uiso 1.0 4 calc R
H16 H 0.5738 0.0378 0.6672 0.0234 Uiso 1.0 4 calc R
H17 H 0.6158 -0.0072 0.8052 0.0275 Uiso 1.0 4 calc R
H18 H 0.7142 0.0110 0.9691 0.0317 Uiso 1.0 4 calc R
H19 H 0.7640 0.0745 0.9972 0.0329 Uiso 1.0 4 calc R
H20 H 0.7164 0.1200 0.8607 0.0289 Uiso 1.0 4 calc R
H21 H 0.3934 0.1249 0.5249 0.0352 Uiso 1.0 4 calc R
H22 H 0.2383 0.1413 0.5713 0.0431 Uiso 1.0 4 calc R
H23 H 0.2273 0.1538 0.7495 0.0482 Uiso 1.0 4 calc R
H24 H 0.3721 0.1497 0.8847 0.0521 Uiso 1.0 4 calc R
H25 H 0.5253 0.1343 0.8369 0.0391 Uiso 1.0 4 calc R
H26 H 0.7978 0.1408 0.7256 0.0313 Uiso 1.0 4 calc R
H27 H 0.8799 0.1998 0.7566 0.0413 Uiso 1.0 4 calc R
H28 H 0.7933 0.2558 0.7157 0.0526 Uiso 1.0 4 calc R
H29 H 0.6239 0.2535 0.6432 0.0443 Uiso 1.0 4 calc R
H30 H 0.5410 0.1953 0.6225 0.0322 Uiso 1.0 4 calc R
H31 H 0.5772 0.0062 0.3473 0.0246 Uiso 1.0 4 calc R
H32 H 0.6334 -0.0560 0.3312 0.0295 Uiso 1.0 4 calc R
H33 H 0.7682 -0.0673 0.2461 0.0312 Uiso 1.0 4 calc R
H34 H 0.8446 -0.0164 0.1704 0.0351 Uiso 1.0 4 calc R
H35 H 0.7875 0.0457 0.1823 0.0276 Uiso 1.0 4 calc R
H36 H 0.4099 0.0993 0.2661 0.0288 Uiso 1.0 4 calc R
H37 H 0.2722 0.0998 0.1295 0.0308 Uiso 1.0 4 calc R
H38 H 0.2801 0.0745 -0.0383 0.0315 Uiso 1.0 4 calc R
H39 H 0.4275 0.0474 -0.0701 0.0370 Uiso 1.0 4 calc R
H40 H 0.5691 0.0487 0.0642 0.0297 Uiso 1.0 4 calc R
H41 H 0.8265 0.0992 0.2917 0.0404 Uiso 1.0 4 calc R
H42 H 0.9160 0.1415 0.2000 0.0626 Uiso 1.0 4 calc R
H43 H 0.8310 0.1822 0.0668 0.0757 Uiso 1.0 4 calc R
H44 H 0.6590 0.1808 0.0262 0.0616 Uiso 1.0 4 calc R
H45 H 0.5689 0.1380 0.1144 0.0412 Uiso 1.0 4 calc R

loop_
_atom_site_aniso_label
_atom_site_aniso_U_11
_atom_site_aniso_U_22
_atom_site_aniso_U_33
_atom_site_aniso_U_12
_atom_site_aniso_U_13
_atom_site_aniso_U_23
Ru1 0.01614(19) 0.0165(2) 0.01103(18) -0.00035(16) 0.00269(13) -0.00009(15)
Cl1 0.0285(7) 0.0279(7) 0.0186(6) -0.0072(6) 0.0069(5) -0.0030(5)
P1 0.0184(6) 0.0168(6) 0.0121(6) 0.0013(5) 0.0034(5) -0.0008(5)
P2 0.0190(7) 0.0198(7) 0.0116(6) -0.0017(5) 0.0033(5) -0.0009(5)
N1 0.018(2) 0.015(2) 0.017(2) 0.0024(16) 0.0030(16) 0.0005(15)
N2 0.021(3) 0.016(2) 0.0135(19) 0.0002(16) 0.0036(16) -0.0006(15)
N3 0.021(3) 0.031(3) 0.031(3) 0.0010(19) 0.0038(19) 0.004(2)
N4 0.017(2) 0.019(2) 0.0155(19) 0.0017(16) 0.0024(16) 0.0026(16)
C1 0.021(3) 0.025(3) 0.015(3) 0.006(2) 0.0022(19) 0.0023(19)
C2 0.014(3) 0.028(3) 0.020(3) 0.001(2) 0.0017(19) -0.000(2)
C3 0.015(3) 0.026(3) 0.017(3) 0.000(2) 0.0027(19) -0.0036(19)
C4 0.021(3) 0.023(3) 0.011(3) -0.001(2) 0.0049(18) -0.0016(18)
C5 0.016(3) 0.025(3) 0.018(3) -0.005(2) 0.0038(19) -0.004(2)
C6 0.020(3) 0.029(3) 0.025(3) 0.000(3) 0.001(2) -0.001(2)
C7 0.025(3) 0.035(3) 0.028(3) -0.011(3) 0.002(3) 0.003(3)
C8 0.034(3) 0.022(3) 0.022(3) -0.003(3) 0.002(3) 0.003(2)
C9 0.018(3) 0.021(3) 0.017(3) -0.003(2) 0.0045(19) -0.0003(19)
C10 0.024(3) 0.019(3) 0.019(3) 0.001(2) 0.008(2) 0.0012(19)
C11 0.039(4) 0.021(3) 0.026(3) -0.004(3) 0.012(3) 0.003(2)
C12 0.032(4) 0.029(3) 0.031(3) 0.003(3) 0.007(3) 0.007(3)
C13 0.025(3) 0.022(3) 0.022(3) 0.009(2) 0.005(2) 0.003(2)
C14 0.038(4) 0.038(4) 0.041(4) 0.011(3) 0.014(3) 0.018(3)
C15 0.045(4) 0.033(4) 0.031(3) 0.007(3) 0.001(3) -0.002(3)
C16 0.025(3) 0.039(4) 0.036(4) 0.009(3) 0.003(3) 0.007(3)
C17 0.033(4) 0.029(3) 0.051(4) 0.011(3) 0.005(3) 0.007(3)
C21 0.027(4) 0.045(4) 0.058(5) -0.019(3) 0.000(3) 0.008(3)
C25 0.020(3) 0.018(3) 0.015(3) 0.0029(19) 0.0065(19) 0.0004(18)
C26 0.022(3) 0.025(3) 0.011(3) 0.001(2) 0.0042(18) -0.0001(19)
C27 0.029(3) 0.018(3) 0.021(3) 0.003(2) 0.010(2) 0.0022(19)
C28 0.031(3) 0.030(3) 0.018(3) 0.009(3) 0.008(3) 0.007(2)
C29 0.034(3) 0.036(3) 0.012(3) -0.000(3) 0.000(2) -0.000(2)
C30 0.034(3) 0.021(3) 0.016(3) -0.001(3) 0.006(2) -0.003(2)
C31 0.022(3) 0.020(3) 0.021(3) 0.003(2) 0.007(2) 0.0007(19)
C32 0.030(3) 0.029(3) 0.030(3) 0.006(3) 0.009(3) 0.004(3)
C33 0.032(4) 0.034(4) 0.042(4) 0.006(3) 0.003(3) 0.000(3)
C34 0.031(4) 0.035(4) 0.055(4) 0.009(3) 0.022(3) 0.006(3)
C35 0.045(4) 0.045(4) 0.040(4) 0.014(3) 0.024(3) 0.005(3)
C36 0.033(4) 0.039(4) 0.025(3) 0.015(3) 0.009(3) 0.003(3)
C37 0.028(3) 0.017(3) 0.015(3) -0.002(2) 0.005(2) -0.0038(18)
C38 0.036(4) 0.025(3) 0.018(3) -0.004(3) 0.004(3) -0.004(2)
C39 0.037(4) 0.038(4) 0.028(3) -0.009(3) 0.004(3) -0.008(3)
C40 0.078(5) 0.020(3) 0.034(4) -0.012(3) 0.017(4) -0.008(3)
C41 0.057(5) 0.021(3) 0.032(4) -0.003(3) 0.016(3) -0.003(3)
C42 0.032(3) 0.023(3) 0.025(3) -0.002(3) 0.008(3) -0.003(2)
C43 0.022(3) 0.024(3) 0.010(3) 0.001(2) 0.0007(19) -0.0021(18)
C44 0.021(3) 0.023(3) 0.018(3) -0.001(2) 0.0032(19) -0.0043(19)
C45 0.028(3) 0.023(3) 0.023(3) -0.004(3) 0.003(3) -0.003(2)
C46 0.032(3) 0.025(3) 0.020(3) 0.007(3) -0.002(3) -0.006(2)
C47 0.027(3) 0.038(4) 0.022(3) 0.006(3) 0.008(3) -0.004(3)
C48 0.023(3) 0.031(3) 0.015(3) 0.005(3) 0.006(2) 0.001(2)
C49 0.020(3) 0.018(3) 0.014(3) -0.0003(19) 0.0000(18) 0.0018(18)
C50 0.027(3) 0.027(3) 0.018(3) 0.004(3) 0.003(2) -0.005(2)
C51 0.022(3) 0.029(3) 0.027(3) 0.005(3) 0.003(2) 0.003(3)
C52 0.024(3) 0.034(3) 0.022(3) 0.004(3) -0.006(2) 0.006(3)
C53 0.036(4) 0.043(4) 0.014(3) 0.001(3) 0.001(3) -0.001(3)
C54 0.022(3) 0.036(3) 0.017(3) 0.001(3) 0.004(2) -0.001(2)
C55 0.040(4) 0.020(3) 0.017(3) -0.011(3) 0.013(3) -0.0046(19)
C56 0.035(4) 0.039(4) 0.027(3) -0.018(3) 0.014(3) -0.013(3)
C57 0.055(5) 0.056(5) 0.046(4) -0.028(4) 0.031(4) -0.024(4)
C58 0.107(7) 0.035(4) 0.048(5) -0.033(4) 0.052(5) -0.017(3)
C59 0.088(6) 0.023(3) 0.044(4) 0.001(4) 0.039(4) 0.001(3)
C60 0.058(5) 0.018(3) 0.027(3) -0.004(3) 0.021(3) -0.001(3)

loop_
_atom_type_symbol
_atom_type_description
_atom_type_scat_dispersion_real
_atom_type_scat_dispersion_imag
_atom_type_scat_source
C C 0.0033 0.0016
;
International Tables for Crystallography
(1992, Vol. C, Tables 4.2.6.8 and 6.1.1.4)
;
H H 0.0000 0.0000
;
International Tables for Crystallography
(1992, Vol. C, Table 6.1.1.4)
;
Cl Cl 0.1484 0.1585
;
International Tables for Crystallography
(1992, Vol. C, Tables 4.2.6.8 and 6.1.1.4)
;
N N 0.0061 0.0033
;
International Tables for Crystallography
(1992, Vol. C, Tables 4.2.6.8 and 6.1.1.4)
;
P P 0.1023 0.0942
;
International Tables for Crystallography
(1992, Vol. C, Tables 4.2.6.8 and 6.1.1.4)
;
Ru Ru -1.2594 0.8363
;
International Tables for Crystallography
(1992, Vol. C, Tables 4.2.6.8 and 6.1.1.4)
;

loop_
_geom_angle_atom_site_label_1
_geom_angle_atom_site_label_2
_geom_angle_atom_site_label_3
_geom_angle
_geom_angle_publ_flag
_geom_angle_site_symmetry_3
Cl1 Ru1 P1 91.46(4) yes .
Cl1 Ru1 P2 91.27(5) yes .
Cl1 Ru1 N2 99.93(11) yes .
Cl1 Ru1 N4 105.94(11) yes .
Cl1 Ru1 C4 177.65(13) yes .
P1 Ru1 P2 176.86(5) yes .
P1 Ru1 N2 90.65(11) yes .
P1 Ru1 N4 88.83(11) yes .
P1 Ru1 C4 88.41(14) yes .
P2 Ru1 N2 90.41(11) yes .
P2 Ru1 N4 88.93(12) yes .
P2 Ru1 C4 88.93(14) yes .
N2 Ru1 N4 154.13(15) yes .
N2 Ru1 C4 77.72(17) yes .
N4 Ru1 C4 76.40(17) yes .
Ru1 P1 C25 117.37(16) yes .
Ru1 P1 C31 120.26(16) yes .
Ru1 P1 C37 112.27(17) yes .
C25 P1 C31 99.1(3) yes .
C25 P1 C37 105.9(2) yes .
C31 P1 C37 99.4(3) yes .
Ru1 P2 C43 115.09(15) yes .
Ru1 P2 C49 119.21(17) yes .
Ru1 P2 C55 115.90(16) yes .
C43 P2 C49 99.8(2) yes .
C43 P2 C55 105.0(3) yes .
C49 P2 C55 99.2(3) yes .
N2 N1 C1 110.9(4) yes .
Ru1 N2 N1 138.4(3) yes .
Ru1 N2 C3 115.6(3) yes .
N1 N2 C3 106.1(4) yes .
N4 N3 C12 112.7(5) yes .
Ru1 N4 N3 137.0(3) yes .
Ru1 N4 C10 117.3(3) yes .
N3 N4 C10 105.7(4) yes .
N1 C1 C2 107.0(4) yes .
N1 C1 C13 122.7(5) yes .
C2 C1 C13 130.2(5) yes .
C1 C2 C3 106.6(4) yes .
N2 C3 C2 109.4(4) yes .
N2 C3 C5 113.9(4) yes .
C2 C3 C5 136.7(5) yes .
Ru1 C4 C5 119.1(4) yes .
Ru1 C4 C9 120.2(4) yes .
C5 C4 C9 120.7(5) yes .
C3 C5 C4 113.6(5) yes .
C3 C5 C6 126.6(5) yes .
C4 C5 C6 119.8(5) yes .
C5 C6 C7 120.5(5) yes .
C6 C7 C8 118.3(5) yes .
C6 C7 C21 118.6(4) yes .
C8 C7 C21 123.1(5) yes .
C7 C8 C9 121.2(5) yes .
C4 C9 C8 119.6(5) yes .
C4 C9 C10 112.5(4) yes .
C8 C9 C10 127.9(5) yes .
N4 C10 C9 113.6(4) yes .
N4 C10 C11 109.4(5) yes .
C9 C10 C11 136.9(5) yes .
C10 C11 C12 106.8(5) yes .
N3 C12 C11 105.4(5) yes .
N3 C12 C17 122.0(5) yes .
C11 C12 C17 132.6(5) yes .
C1 C13 C14 109.5(5) yes .
C1 C13 C15 110.5(4) yes .
C1 C13 C16 108.5(4) yes .
C14 C13 C15 108.5(5) yes .
C14 C13 C16 110.7(4) yes .
C15 C13 C16 109.1(5) yes .
C12 C17 C18 109.5(4) yes .
C12 C17 C19 109.5(4) yes .
C12 C17 C20 109.5(4) yes .
C12 C17 C61 109.4(5) yes .
C12 C17 C62 109.5(5) yes .
C12 C17 C63 109.4(5) yes .
C18 C17 C19 109.5(5) yes .
C18 C17 C20 109.5(6) yes .
C18 C17 C61 16.3(6) yes .
C18 C17 C62 90.4(8) yes .
C18 C17 C63 121.0(6) yes .
C19 C17 C20 109.5(5) yes .
C19 C17 C61 122.9(7) yes .
C19 C17 C62 21.1(8) yes .
C19 C17 C63 97.1(6) yes .
C20 C17 C61 94.8(7) yes .
C20 C17 C62 126.4(7) yes .
C20 C17 C63 13.9(6) yes .
C61 C17 C62 105.3(8) yes .
C61 C17 C63 107.4(7) yes .
C62 C17 C63 115.6(8) yes .
C17 C19 C62 77.1(12) yes .
C7 C21 C22 109.5(4) yes .
C7 C21 C23 109.5(4) yes .
C7 C21 C24 109.5(4) yes .
C7 C21 C64 109.5(6) yes .
C7 C21 C65 109.5(6) yes .
C7 C21 C66 109.5(5) yes .
C22 C21 C23 109.5(4) yes .
C22 C21 C24 109.5(4) yes .
C22 C21 C64 23.0(6) yes .
C22 C21 C65 127.7(6) yes .
C22 C21 C66 88.6(8) yes .
C23 C21 C24 109.5(5) yes .
C23 C21 C64 88.6(6) yes .
C23 C21 C65 23.0(6) yes .
C23 C21 C66 127.7(8) yes .
C24 C21 C64 127.7(7) yes .
C24 C21 C65 88.6(7) yes .
C24 C21 C66 23.0(8) yes .
C64 C21 C65 109.5(7) yes .
C64 C21 C66 109.5(9) yes .
C65 C21 C66 109.5(10) yes .
C21 C22 C64 77.8(13) yes .
C21 C23 C65 73.9(14) yes .
C21 C24 C66 80.4(12) yes .
P1 C25 C26 115.6(3) yes .
P1 C25 C30 124.9(4) yes .
C26 C25 C30 119.3(4) yes .
C25 C26 C27 120.4(4) yes .
C26 C27 C28 119.8(5) yes .
C27 C28 C29 120.0(5) yes .
C28 C29 C30 119.8(5) yes .
C25 C30 C29 120.7(5) yes .
P1 C31 C32 120.9(4) yes .
P1 C31 C36 119.7(4) yes .
C32 C31 C36 119.4(5) yes .
C31 C32 C33 121.4(6) yes .
C32 C33 C34 119.7(5) yes .
C33 C34 C35 119.1(6) yes .
C34 C35 C36 120.1(6) yes .
C31 C36 C35 120.3(5) yes .
P1 C37 C38 121.5(4) yes .
P1 C37 C42 119.3(4) yes .
C38 C37 C42 118.7(5) yes .
C37 C38 C39 120.8(5) yes .
C38 C39 C40 119.7(6) yes .
C39 C40 C41 119.4(6) yes .
C40 C41 C42 120.5(6) yes .
C37 C42 C41 120.9(5) yes .
P2 C43 C44 115.1(4) yes .
P2 C43 C48 125.5(4) yes .
C44 C43 C48 119.4(5) yes .
C43 C44 C45 120.6(5) yes .
C44 C45 C46 120.1(5) yes .
C45 C46 C47 120.3(5) yes .
C46 C47 C48 120.2(6) yes .
C43 C48 C47 119.4(5) yes .
P2 C49 C50 121.1(4) yes .
P2 C49 C54 120.1(4) yes .
C50 C49 C54 118.7(4) yes .
C49 C50 C51 120.3(5) yes .
C50 C51 C52 121.3(5) yes .
C51 C52 C53 119.4(5) yes .
C52 C53 C54 120.3(5) yes .
C49 C54 C53 120.0(5) yes .
P2 C55 C56 119.6(4) yes .
P2 C55 C60 120.4(5) yes .
C56 C55 C60 119.9(5) yes .
C55 C56 C57 119.8(5) yes .
C56 C57 C58 119.7(7) yes .
C57 C58 C59 120.0(7) yes .
C58 C59 C60 120.8(6) yes .
C55 C60 C59 119.7(6) yes .
C17 C62 C19 81.8(12) yes .
C21 C64 C22 79.3(13) yes .
C21 C65 C23 83.1(15) yes .
C21 C66 C24 76.6(13) yes .
C68 C67 C68 180.0(12) yes 3_757
C67 C68 C69 109.5(7) yes .
C68 C69 C70 109.4(10) yes .
C69 C70 C71 109.5(12) yes .
C70 C71 C72 109.5(15) yes .
N2 N1 H1 124.314 no .
C1 N1 H1 124.768 no .
N4 N3 H2 123.854 no .
C12 N3 H2 123.439 no .
C1 C2 H3 127.044 no .
C3 C2 H3 126.349 no .
C5 C6 H4 119.989 no .
C7 C6 H4 119.556 no .
C7 C8 H5 119.264 no .
C9 C8 H5 119.542 no .
C10 C11 H6 126.715 no .
C12 C11 H6 126.485 no .
C13 C14 H7 110.368 no .
C13 C14 H8 108.846 no .
C13 C14 H9 109.278 no .
H7 C14 H8 109.447 no .
H7 C14 H9 109.439 no .
H8 C14 H9 109.446 no .
C13 C15 H10 109.248 no .
C13 C15 H11 109.813 no .
C13 C15 H12 109.445 no .
H10 C15 H11 109.439 no .
H10 C15 H12 109.447 no .
H11 C15 H12 109.435 no .
C13 C16 H13 109.545 no .
C13 C16 H14 109.035 no .
C13 C16 H15 109.913 no .
H13 C16 H14 109.448 no .
H13 C16 H15 109.434 no .
H14 C16 H15 109.451 no .
C25 C26 H16 119.961 no .
C27 C26 H16 119.631 no .
C26 C27 H17 120.223 no .
C28 C27 H17 120.013 no .
C27 C28 H18 119.974 no .
C29 C28 H18 119.987 no .
C28 C29 H19 120.042 no .
C30 C29 H19 120.146 no .
C25 C30 H20 119.590 no .
C29 C30 H20 119.755 no .
C31 C32 H21 119.845 no .
C33 C32 H21 118.783 no .
C32 C33 H22 120.928 no .
C34 C33 H22 119.405 no .
C33 C34 H23 120.357 no .
C35 C34 H23 120.486 no .
C34 C35 H24 119.462 no .
C36 C35 H24 120.430 no .
C31 C36 H25 120.191 no .
C35 C36 H25 119.454 no .
C37 C38 H26 120.032 no .
C39 C38 H26 119.164 no .
C38 C39 H27 120.526 no .
C40 C39 H27 119.754 no .
C39 C40 H28 119.944 no .
C41 C40 H28 120.659 no .
C40 C41 H29 119.494 no .
C42 C41 H29 120.027 no .
C37 C42 H30 119.413 no .
C41 C42 H30 119.724 no .
C43 C44 H31 119.886 no .
C45 C44 H31 119.553 no .
C44 C45 H32 120.003 no .
C46 C45 H32 119.931 no .
C45 C46 H33 120.116 no .
C47 C46 H33 119.514 no .
C46 C47 H34 120.419 no .
C48 C47 H34 119.360 no .
C43 C48 H35 120.496 no .
C47 C48 H35 120.083 no .
C49 C50 H36 119.323 no .
C51 C50 H36 120.335 no .
C50 C51 H37 119.534 no .
C52 C51 H37 119.160 no .
C51 C52 H38 120.844 no .
C53 C52 H38 119.773 no .
C52 C53 H39 120.081 no .
C54 C53 H39 119.636 no .
C49 C54 H40 119.651 no .
C53 C54 H40 120.394 no .
C55 C56 H41 120.251 no .
C57 C56 H41 119.920 no .
C56 C57 H42 120.277 no .
C58 C57 H42 120.054 no .
C57 C58 H43 119.728 no .
C59 C58 H43 120.256 no .
C58 C59 H44 119.454 no .
C60 C59 H44 119.722 no .
C55 C60 H45 119.954 no .
C59 C60 H45 120.349 no .

loop_
_geom_bond_atom_site_label_1
_geom_bond_atom_site_label_2
_geom_bond_distance
_geom_bond_publ_flag
_geom_bond_site_symmetry_2
Ru1 Cl1 2.5867(13) yes .
Ru1 P1 2.3661(13) yes .
Ru1 P2 2.3574(13) yes .
Ru1 N2 2.117(4) yes .
Ru1 N4 2.080(4) yes .
Ru1 C4 1.985(5) yes .
P1 C25 1.825(5) yes .
P1 C31 1.821(6) yes .
P1 C37 1.823(5) yes .
P2 C43 1.830(5) yes .
P2 C49 1.827(5) yes .
P2 C55 1.841(6) yes .
N1 N2 1.365(5) yes .
N1 C1 1.363(6) yes .
N2 C3 1.365(6) yes .
N3 N4 1.367(6) yes .
N3 C12 1.353(7) yes .
N4 C10 1.363(7) yes .
C1 C2 1.382(7) yes .
C1 C13 1.514(7) yes .
C2 C3 1.400(7) yes .
C3 C5 1.464(7) yes .
C4 C5 1.393(7) yes .
C4 C9 1.391(7) yes .
C5 C6 1.398(7) yes .
C6 C7 1.417(7) yes .
C7 C8 1.405(7) yes .
C7 C21 1.527(7) yes .
C8 C9 1.393(7) yes .
C9 C10 1.436(7) yes .
C10 C11 1.402(7) yes .
C11 C12 1.411(8) yes .
C12 C17 1.524(6) yes .
C13 C14 1.522(9) yes .
C13 C15 1.558(8) yes .
C13 C16 1.552(8) yes .
C17 C18 1.509(10) yes .
C17 C19 1.574(9) yes .
C17 C20 1.539(11) yes .
C17 C61 1.525(13) yes .
C17 C62 1.550(9) yes .
C17 C63 1.523(13) yes .
C19 C62 0.57(3) yes .
C21 C22 1.561(7) yes .
C21 C23 1.577(9) yes .
C21 C24 1.557(9) yes .
C21 C64 1.553(13) yes .
C21 C65 1.526(14) yes .
C21 C66 1.578(11) yes .
C22 C64 0.621(16) yes .
C23 C65 0.621(15) yes .
C24 C66 0.63(3) yes .
C25 C26 1.403(7) yes .
C25 C30 1.384(6) yes .
C26 C27 1.396(7) yes .
C27 C28 1.399(7) yes .
C28 C29 1.388(8) yes .
C29 C30 1.406(7) yes .
C31 C32 1.379(7) yes .
C31 C36 1.395(8) yes .
C32 C33 1.429(9) yes .
C33 C34 1.372(9) yes .
C34 C35 1.435(8) yes .
C35 C36 1.401(9) yes .
C37 C38 1.383(7) yes .
C37 C42 1.370(7) yes .
C38 C39 1.410(8) yes .
C39 C40 1.362(9) yes .
C40 C41 1.393(10) yes .
C41 C42 1.384(8) yes .
C43 C44 1.399(7) yes .
C43 C48 1.417(8) yes .
C44 C45 1.389(7) yes .
C45 C46 1.379(8) yes .
C46 C47 1.406(8) yes .
C47 C48 1.387(8) yes .
C49 C50 1.392(8) yes .
C49 C54 1.394(7) yes .
C50 C51 1.374(7) yes .
C51 C52 1.365(8) yes .
C52 C53 1.385(8) yes .
C53 C54 1.392(7) yes .
C55 C56 1.401(8) yes .
C55 C60 1.399(7) yes .
C56 C57 1.402(10) yes .
C57 C58 1.404(10) yes .
C58 C59 1.380(12) yes .
C59 C60 1.394(10) yes .
C67 C68 1.571(9) yes .
C67 C68 1.571(9) yes 3_757
C68 C69 1.559(14) yes .
C69 C70 1.523(15) yes .
C70 C71 1.49(2) yes .
C71 C72 1.52(3) yes .
N1 H1 0.930 no .
N3 H2 0.930 no .
C2 H3 0.930 no .
C6 H4 0.930 no .
C8 H5 0.930 no .
C11 H6 0.930 no .
C14 H7 0.960 no .
C14 H8 0.960 no .
C14 H9 0.960 no .
C15 H10 0.960 no .
C15 H11 0.960 no .
C15 H12 0.960 no .
C16 H13 0.960 no .
C16 H14 0.960 no .
C16 H15 0.960 no .
C26 H16 0.930 no .
C27 H17 0.930 no .
C28 H18 0.930 no .
C29 H19 0.930 no .
C30 H20 0.930 no .
C32 H21 0.930 no .
C33 H22 0.930 no .
C34 H23 0.930 no .
C35 H24 0.930 no .
C36 H25 0.930 no .
C38 H26 0.930 no .
C39 H27 0.930 no .
C40 H28 0.930 no .
C41 H29 0.930 no .
C42 H30 0.930 no .
C44 H31 0.930 no .
C45 H32 0.930 no .
C46 H33 0.930 no .
C47 H34 0.930 no .
C48 H35 0.930 no .
C50 H36 0.930 no .
C51 H37 0.930 no .
C52 H38 0.930 no .
C53 H39 0.930 no .
C54 H40 0.930 no .
C56 H41 0.930 no .
C57 H42 0.930 no .
C58 H43 0.930 no .
C59 H44 0.930 no .
C60 H45 0.930 no .

loop_
_geom_contact_atom_site_label_1
_geom_contact_atom_site_label_2
_geom_contact_distance
_geom_contact_publ_flag
_geom_contact_site_symmetry_2
Cl1 C32 3.444(6) no .
Cl1 C50 3.430(5) no .
N1 C5 3.533(6) no .
N1 C14 3.030(7) no .
N1 C15 3.120(7) no .
N1 C26 3.141(7) no .
N1 C43 3.560(6) no .
N1 C44 3.161(6) no .
N2 C25 3.349(6) no .
N2 C26 3.291(7) no .
N2 C43 3.268(6) no .
N2 C44 3.334(6) no .
N3 C9 3.500(7) no .
N3 C18 3.239(10) no .
N3 C19 2.905(9) no .
N3 C32 3.389(8) no .
N3 C50 3.354(7) no .
N3 C61 3.398(15) no .
N3 C62 2.794(11) no .
N4 C32 3.576(8) no .
N4 C37 3.483(6) no .
N4 C42 3.442(7) no .
N4 C50 3.549(6) no .
N4 C55 3.572(7) no .
C2 C6 3.320(8) no .
C2 C16 2.929(8) no .
C4 C7 2.808(7) no .
C4 C37 3.099(7) no .
C4 C38 3.234(7) no .
C4 C55 3.220(7) no .
C4 C56 3.204(8) no .
C5 C8 2.790(7) no .
C5 C38 3.305(8) no .
C5 C56 3.323(8) no .
C6 C9 2.797(7) no .
C6 C22 3.055(8) no .
C6 C23 3.056(9) no .
C6 C38 3.553(8) no .
C6 C56 3.581(7) no .
C6 C64 2.856(13) no .
C6 C65 3.257(16) no .
C8 C11 3.319(8) no .
C8 C24 2.829(9) no .
C8 C39 3.590(8) no .
C8 C65 3.398(14) no .
C8 C66 2.899(10) no .
C9 C37 3.220(7) no .
C9 C38 3.407(7) no .
C9 C42 3.418(8) no .
C9 C55 3.349(7) no .
C9 C56 3.374(8) no .
C10 C37 3.457(7) no .
C10 C42 3.230(8) no .
C10 C55 3.523(7) no .
C11 C18 3.491(10) no .
C11 C20 3.070(10) no .
C11 C61 3.371(14) no .
C11 C63 3.130(11) no .
C14 C27 3.524(8) no .
C15 C45 3.474(7) no .
C15 C46 3.564(8) no .
C25 C28 2.801(7) no .
C25 C36 3.063(8) no .
C25 C38 3.294(7) no .
C26 C29 2.787(7) no .
C26 C31 3.441(7) no .
C27 C30 2.787(7) no .
C30 C31 3.597(7) no .
C30 C36 3.394(8) no .
C30 C37 3.193(7) no .
C30 C38 3.164(8) no .
C31 C34 2.826(9) no .
C31 C42 3.031(7) no .
C32 C35 2.779(9) no .
C33 C36 2.807(8) no .
C36 C37 3.278(8) no .
C36 C42 3.462(8) no .
C37 C40 2.794(8) no .
C38 C41 2.744(8) no .
C39 C42 2.764(8) no .
C43 C46 2.791(7) no .
C43 C54 3.095(7) no .
C43 C56 3.338(8) no .
C44 C47 2.785(8) no .
C44 C49 3.342(7) no .
C45 C48 2.801(8) no .
C48 C55 3.191(8) no .
C48 C56 3.155(8) no .
C49 C52 2.787(7) no .
C49 C60 2.977(8) no .
C50 C53 2.758(8) no .
C51 C54 2.756(8) no .
C54 C55 3.290(7) no .
C54 C60 3.282(8) no .
C55 C58 2.794(10) no .
C56 C59 2.789(8) no .
C57 C60 2.797(10) no .
C67 C69 2.555(10) no 3_757
C68 C71 3.41(2) no .
Cl1 N1 3.528(4) no 3_656
N1 Cl1 3.528(4) no 3_656
C11 C41 3.556(9) no 4_554
C14 C51 3.514(9) no 3_656
C16 C47 3.531(8) no 3_756
C20 C34 3.567(11) no 4_554
C20 C35 3.530(12) no 4_554
C20 C42 3.595(10) no 4_554
C29 C68 3.59(2) no .
C33 C64 3.413(13) no 1_455
C34 C20 3.567(11) no 4_555
C34 C64 3.468(13) no 1_455
C35 C20 3.530(12) no 4_555
C41 C11 3.556(9) no 4_555
C42 C20 3.595(10) no 4_555
C46 C52 3.504(7) no 3_655
C46 C53 3.557(7) no 3_655
C47 C16 3.531(8) no 3_756
C51 C14 3.514(9) no 3_656
C52 C46 3.504(7) no 3_655
C53 C46 3.557(7) no 3_655
C64 C33 3.413(13) no 1_655
C64 C34 3.468(13) no 1_655
C68 C29 3.59(2) no .
Ru1 H1 3.5303 no .
Ru1 H2 3.4674 no .
Ru1 H16 3.3788 no .
Ru1 H21 3.2793 no .
Ru1 H31 3.4352 no .
Ru1 H36 3.2697 no .
Cl1 H1 3.5395 no .
Cl1 H16 2.9080 no .
Cl1 H21 2.8544 no .
Cl1 H31 2.8273 no .
Cl1 H36 2.8591 no .
P1 H16 2.7877 no .
P1 H20 2.9688 no .
P1 H21 2.8786 no .
P1 H25 2.8725 no .
P1 H26 2.9015 no .
P1 H30 2.8319 no .
P2 H31 2.7731 no .
P2 H35 3.0297 no .
P2 H36 2.8947 no .
P2 H40 2.8791 no .
P2 H41 2.8907 no .
P2 H45 2.9023 no .
N1 H3 3.1086 no .
N1 H7 2.7635 no .
N1 H9 3.2541 no .
N1 H10 3.3711 no .
N1 H12 2.8567 no .
N1 H16 2.8564 no .
N1 H31 3.0589 no .
N2 H3 3.1501 no .
N2 H16 3.0211 no .
N2 H31 3.2091 no .
N3 H6 3.0993 no .
N3 H21 2.6786 no .
N3 H30 3.3718 no .
N3 H36 2.6319 no .
N4 H6 3.1523 no .
N4 H21 2.9308 no .
N4 H30 3.1859 no .
N4 H36 2.8947 no .
C1 H7 2.6728 no .
C1 H8 3.3048 no .
C1 H9 2.6607 no .
C1 H10 2.7080 no .
C1 H11 3.3487 no .
C1 H12 2.7083 no .
C1 H13 2.6683 no .
C1 H14 3.3152 no .
C1 H15 2.6755 no .
C2 H1 3.1027 no .
C2 H4 3.1164 no .
C2 H10 3.5473 no .
C2 H13 2.8471 no .
C2 H15 2.8111 no .
C3 H1 3.0766 no .
C3 H4 2.7599 no .
C3 H26 3.3715 no .
C3 H41 3.2396 no .
C4 H4 3.2534 no .
C4 H5 3.2430 no .
C4 H26 3.2334 no .
C4 H41 2.9698 no .
C5 H3 3.0272 no .
C5 H26 2.9651 no .
C5 H41 2.7474 no .
C6 H3 3.2928 no .
C6 H5 3.2622 no .
C6 H26 3.2625 no .
C6 H41 3.0529 no .
C7 H41 3.5480 no .
C8 H4 3.2621 no .
C8 H6 3.3071 no .
C9 H6 3.0167 no .
C9 H41 3.4601 no .
C10 H2 3.0693 no .
C10 H5 2.7523 no .
C10 H30 3.2142 no .
C11 H2 3.0950 no .
C11 H5 3.1234 no .
C11 H30 3.4478 no .
C12 H30 3.5608 no .
C13 H1 2.7592 no .
C13 H3 2.9480 no .
C14 H1 2.9416 no .
C14 H10 3.3292 no .
C14 H11 2.6815 no .
C14 H12 2.6811 no .
C14 H13 2.7162 no .
C14 H14 2.7038 no .
C14 H15 3.3543 no .
C14 H17 3.2697 no .
C15 H1 3.0804 no .
C15 H7 2.6873 no .
C15 H8 2.6571 no .
C15 H9 3.3362 no .
C15 H13 3.3654 no .
C15 H14 2.6988 no .
C15 H15 2.7133 no .
C15 H32 3.4185 no .
C15 H33 3.5399 no .
C16 H3 2.7395 no .
C16 H7 3.3632 no .
C16 H8 2.6997 no .
C16 H9 2.6984 no .
C16 H10 2.6984 no .
C16 H11 2.7189 no .
C16 H12 3.3633 no .
C17 H2 2.7225 no .
C17 H6 3.0177 no .
C18 H2 3.3108 no .
C19 H2 2.6557 no .
C20 H6 2.9524 no .
C21 H4 2.6602 no .
C21 H5 2.7339 no .
C22 H4 2.8793 no .
C22 H27 3.2425 no .
C23 H4 2.8907 no .
C23 H42 3.2669 no .
C24 H5 2.4413 no .
C25 H17 3.2686 no .
C25 H19 3.2600 no .
C25 H25 2.7244 no .
C25 H26 2.9576 no .
C26 H1 3.0073 no .
C26 H7 3.5749 no .
C26 H18 3.2574 no .
C26 H20 3.2450 no .
C27 H1 3.5176 no .
C27 H7 3.0714 no .
C27 H9 3.0739 no .
C27 H19 3.2539 no .
C28 H9 3.2463 no .
C28 H16 3.2556 no .
C28 H20 3.2534 no .
C29 H17 3.2519 no .
C30 H16 3.2446 no .
C30 H18 3.2575 no .
C30 H25 2.7006 no .
C30 H26 2.7528 no .
C31 H16 3.4312 no .
C31 H22 3.2847 no .
C31 H24 3.2651 no .
C31 H30 2.6237 no .
C32 H2 3.0386 no .
C32 H23 3.2677 no .
C32 H25 3.2351 no .
C32 H30 3.0410 no .
C33 H24 3.2548 no .
C34 H21 3.2499 no .
C34 H25 3.2948 no .
C35 H22 3.2636 no .
C36 H20 3.3847 no .
C36 H21 3.2354 no .
C36 H23 3.2963 no .
C36 H30 3.1624 no .
C37 H20 2.7507 no .
C37 H25 3.1251 no .
C37 H27 3.2657 no .
C37 H29 3.2311 no .
C38 H20 2.5603 no .
C38 H28 3.2399 no .
C38 H30 3.2092 no .
C39 H20 3.5631 no .
C39 H29 3.2143 no .
C40 H26 3.2279 no .
C40 H30 3.2474 no .
C41 H27 3.2206 no .
C42 H25 3.5155 no .
C42 H26 3.2107 no .
C42 H28 3.2513 no .
C43 H32 3.2583 no .
C43 H34 3.2601 no .
C43 H40 2.7285 no .
C43 H41 3.0853 no .
C44 H1 2.9430 no .
C44 H12 3.5027 no .
C44 H33 3.2378 no .
C44 H35 3.2733 no .
C44 H40 3.4581 no .
C45 H1 3.3375 no .
C45 H10 3.2794 no .
C45 H12 2.7966 no .
C45 H34 3.2543 no .
C46 H10 3.0330 no .
C46 H12 3.1953 no .
C46 H31 3.2330 no .
C46 H35 3.2613 no .
C47 H10 3.5913 no .
C47 H32 3.2551 no .
C48 H31 3.2719 no .
C48 H33 3.2551 no .
C48 H40 2.9966 no .
C48 H41 2.8461 no .
C49 H31 3.2322 no .
C49 H37 3.2360 no .
C49 H39 3.2498 no .
C49 H45 2.5333 no .
C50 H2 3.0241 no .
C50 H38 3.2279 no .
C50 H40 3.2376 no .
C50 H45 3.0202 no .
C51 H39 3.2138 no .
C52 H36 3.2232 no .
C52 H40 3.2483 no .
C53 H37 3.2111 no .
C53 H45 3.5574 no .
C54 H36 3.2356 no .
C54 H38 3.2455 no .
C54 H45 2.8803 no .
C55 H35 2.7603 no .
C55 H40 3.1551 no .
C55 H42 3.2663 no .
C55 H44 3.2536 no .
C56 H35 2.5032 no .
C56 H43 3.2646 no .
C56 H45 3.2625 no .
C57 H35 3.4028 no .
C57 H44 3.2489 no .
C58 H41 3.2658 no .
C58 H45 3.2499 no .
C59 H42 3.2492 no .
C60 H40 3.3292 no .
C60 H41 3.2637 no .
C60 H43 3.2513 no .
C61 H2 3.5697 no .
C61 H6 3.5405 no .
C62 H2 2.4636 no .
C63 H6 3.0772 no .
C64 H4 2.5319 no .
C65 H4 3.2552 no .
C65 H5 3.4859 no .
C65 H42 3.0918 no .
C66 H5 2.5595 no .
H1 H7 2.4027 no .
H1 H9 3.3108 no .
H1 H10 3.4945 no .
H1 H12 2.5657 no .
H1 H16 2.5381 no .
H1 H17 3.4713 no .
H1 H31 2.6663 no .
H1 H32 3.3805 no .
H2 H21 2.2355 no .
H2 H36 2.2101 no .
H2 H37 3.5866 no .
H3 H4 2.8358 no .
H3 H13 2.5332 no .
H3 H15 2.4640 no .
H4 H41 3.4453 no .
H5 H6 2.8572 no .
H7 H10 3.5620 no .
H7 H11 2.9607 no .
H7 H12 2.5127 no .
H7 H13 3.5928 no .
H7 H14 3.5837 no .
H7 H16 3.5522 no .
H7 H17 2.6674 no .
H8 H10 3.5312 no .
H8 H11 2.4808 no .
H8 H12 2.9352 no .
H8 H13 2.9846 no .
H8 H14 2.5225 no .
H8 H15 3.5695 no .
H9 H11 3.5572 no .
H9 H12 3.5630 no .
H9 H13 2.5344 no .
H9 H14 2.9651 no .
H9 H15 3.5740 no .
H9 H17 3.0064 no .
H9 H18 3.2911 no .
H10 H13 3.5780 no .
H10 H14 2.9577 no .
H10 H15 2.5267 no .
H10 H32 3.4379 no .
H10 H33 3.0031 no .
H11 H13 3.5930 no .
H11 H14 2.5333 no .
H11 H15 2.9945 no .
H12 H14 3.5778 no .
H12 H15 3.5853 no .
H12 H32 2.5990 no .
H12 H33 3.2541 no .
H16 H17 2.3243 no .
H17 H18 2.3292 no .
H18 H19 2.3183 no .
H19 H20 2.3343 no .
H20 H25 2.6123 no .
H20 H26 2.2925 no .
H21 H22 2.3545 no .
H21 H30 3.2653 no .
H21 H36 3.4015 no .
H22 H23 2.2992 no .
H23 H24 2.3649 no .
H24 H25 2.3292 no .
H25 H30 3.4552 no .
H26 H27 2.3355 no .
H27 H28 2.2877 no .
H28 H29 2.3260 no .
H29 H30 2.3107 no .
H31 H32 2.3126 no .
H32 H33 2.3100 no .
H33 H34 2.3348 no .
H34 H35 2.3095 no .
H35 H40 3.0783 no .
H35 H41 2.3158 no .
H36 H37 2.3021 no .
H36 H45 3.3964 no .
H37 H38 2.2947 no .
H38 H39 2.3132 no .
H39 H40 2.3227 no .
H40 H45 3.1710 no .
H41 H42 2.3353 no .
H42 H43 2.3314 no .
H43 H44 2.3063 no .
H44 H45 2.3251 no .
Cl1 H1 2.6027 no 3_656
Cl1 H7 2.9513 no 3_656
Cl1 H12 3.1520 no 3_656
Cl1 H16 3.4544 no 3_656
Cl1 H17 3.5727 no 3_656
Cl1 H31 3.2662 no 3_656
Cl1 H32 3.1047 no 3_656
C1 H15 3.5439 no 3_756
C2 H10 3.4799 no 3_756
C2 H15 3.0578 no 3_756
C8 H28 3.3750 no 4_554
C11 H29 3.1600 no 4_554
C14 H37 3.1377 no 3_656
C15 H3 3.5072 no 3_756
C15 H22 3.2683 no 3_656
C16 H34 3.2505 no 3_756
C16 H35 3.4595 no 3_756
C20 H29 3.4900 no 4_554
C20 H30 3.0117 no 4_554
C22 H22 3.3476 no 1_655
C22 H23 3.1752 no 1_655
C23 H11 3.4976 no 3_756
C23 H22 3.1476 no 1_655
C24 H27 3.2148 no 4_554
C24 H28 3.3756 no 4_554
C26 H31 3.1460 no 3_656
C26 H32 3.3101 no 3_656
C27 H31 3.3581 no 3_656
C27 H39 3.5515 no 1_556
C27 H40 3.5524 no 1_556
C28 H35 3.4105 no 1_556
C28 H40 2.8432 no 1_556
C29 H35 3.1911 no 1_556
C29 H40 2.9940 no 1_556
C31 H32 2.9093 no 3_656
C32 H12 3.3998 no 3_656
C32 H32 2.7654 no 3_656
C33 H11 3.4462 no 3_656
C33 H12 3.3075 no 3_656
C33 H32 3.0961 no 3_656
C33 H33 3.1995 no 3_656
C34 H32 3.4735 no 3_656
C34 H33 2.9061 no 3_656
C35 H32 3.5682 no 3_656
C35 H33 3.3465 no 3_656
C35 H38 3.4725 no 1_556
C36 H32 3.3138 no 3_656
C40 H5 3.2094 no 4_555
C40 H6 3.3273 no 4_555
C41 H6 2.8439 no 4_555
C41 H44 3.5136 no 4_555
C42 H6 3.4536 no 4_555
C44 H16 3.1501 no 3_656
C44 H17 3.4093 no 3_656
C44 H39 3.4288 no 3_655
C45 H16 3.3329 no 3_656
C45 H39 2.9853 no 3_655
C46 H38 2.8419 no 3_655
C46 H39 2.9531 no 3_655
C47 H13 2.9855 no 3_756
C47 H15 3.4130 no 3_756
C47 H18 3.0661 no 1_554
C47 H38 3.0603 no 3_655
C47 H39 3.3899 no 3_655
C48 H13 3.3744 no 3_756
C48 H14 3.4272 no 3_756
C48 H15 3.5322 no 3_756
C48 H18 3.0447 no 1_554
C48 H19 3.2063 no 1_554
C49 H17 2.9089 no 3_656
C50 H7 3.1738 no 3_656
C50 H17 2.8939 no 3_656
C51 H7 3.2015 no 3_656
C51 H8 3.2133 no 3_656
C51 H9 3.5647 no 3_656
C51 H17 3.0710 no 3_656
C52 H17 3.2105 no 3_656
C52 H18 3.0534 no 3_656
C52 H24 3.1835 no 1_554
C52 H33 3.3495 no 3_655
C53 H17 3.1739 no 3_656
C53 H18 3.1412 no 3_656
C53 H24 3.4897 no 1_554
C54 H17 3.0285 no 3_656
C55 H19 3.2952 no 1_554
C56 H14 3.5251 no 3_756
C56 H19 3.2731 no 1_554
C57 H19 3.3249 no 1_554
C58 H19 3.4226 no 1_554
C58 H20 3.4183 no 1_554
C58 H28 3.0855 no 4_554
C59 H19 3.4688 no 1_554
C59 H20 3.1886 no 1_554
C59 H25 3.5966 no 1_554
C59 H28 3.4305 no 4_554
C59 H29 3.1626 no 4_554
C60 H19 3.4216 no 1_554
C61 H24 3.4597 no 4_554
C63 H29 3.4536 no 4_554
C63 H30 3.0966 no 4_554
C64 H22 2.7933 no 1_655
C64 H23 2.9102 no 1_655
C66 H43 3.4319 no 4_555
C67 H9 3.4171 no .
C67 H9 3.4171 no 3_757
C67 H13 3.4454 no .
C67 H13 3.4454 no 3_757
C67 H34 3.3044 no 1_556
C67 H34 3.3044 no 3_756
C68 H9 3.4758 no 3_757
C68 H13 3.5866 no 3_757
C68 H19 3.1932 no .
C68 H34 3.5576 no 3_756
C69 H3 3.5813 no .
C69 H13 3.2151 no .
C69 H19 3.5301 no .
C69 H34 3.0061 no 3_756
C70 H19 3.5319 no .
C70 H20 3.5026 no .
C70 H26 3.1282 no .
C71 H23 3.0822 no 1_655
C71 H33 3.4831 no 3_756
C71 H38 3.2919 no 1_656
C72 H23 3.4410 no 1_655
C72 H37 3.5587 no 1_656
H1 Cl1 2.6027 no 3_656
H3 C15 3.5072 no 3_756
H3 C69 3.5813 no .
H3 H10 2.6690 no 3_756
H3 H15 2.8619 no 3_756
H4 H10 3.4040 no 3_756
H4 H11 3.1363 no 3_756
H5 C40 3.2094 no 4_554
H5 H28 2.7222 no 4_554
H6 C40 3.3273 no 4_554
H6 C41 2.8439 no 4_554
H6 C42 3.4536 no 4_554
H6 H28 3.4298 no 4_554
H6 H29 2.6470 no 4_554
H7 Cl1 2.9513 no 3_656
H7 C50 3.1738 no 3_656
H7 C51 3.2015 no 3_656
H7 H36 2.9688 no 3_656
H7 H37 3.0280 no 3_656
H8 C51 3.2133 no 3_656
H8 H36 3.4920 no 3_656
H8 H37 2.6181 no 3_656
H9 C51 3.5647 no 3_656
H9 C67 3.4171 no .
H9 C68 3.4758 no 3_757
H9 H37 3.2773 no 3_656
H10 C2 3.4799 no 3_756
H10 H3 2.6690 no 3_756
H10 H4 3.4040 no 3_756
H10 H15 3.1552 no 3_756
H10 H22 3.5095 no 3_656
H11 C23 3.4976 no 3_756
H11 C33 3.4462 no 3_656
H11 H4 3.1363 no 3_756
H11 H22 2.7777 no 3_656
H12 Cl1 3.1520 no 3_656
H12 C32 3.3998 no 3_656
H12 C33 3.3075 no 3_656
H12 H21 3.1747 no 3_656
H12 H22 3.0319 no 3_656
H13 C47 2.9855 no 3_756
H13 C48 3.3744 no 3_756
H13 C67 3.4454 no .
H13 C68 3.5866 no 3_757
H13 C69 3.2151 no .
H13 H34 2.5129 no 3_756
H13 H35 3.2384 no 3_756
H14 C48 3.4272 no 3_756
H14 C56 3.5251 no 3_756
H14 H34 3.4541 no 3_756
H14 H35 3.0381 no 3_756
H14 H41 2.8180 no 3_756
H14 H42 3.4826 no 3_756
H15 C1 3.5439 no 3_756
H15 C2 3.0578 no 3_756
H15 C47 3.4130 no 3_756
H15 C48 3.5322 no 3_756
H15 H3 2.8619 no 3_756
H15 H10 3.1552 no 3_756
H15 H15 2.9830 no 3_756
H15 H34 3.3492 no 3_756
H15 H35 3.5564 no 3_756
H16 Cl1 3.4544 no 3_656
H16 C44 3.1501 no 3_656
H16 C45 3.3329 no 3_656
H16 H31 2.5410 no 3_656
H16 H32 2.8937 no 3_656
H17 Cl1 3.5727 no 3_656
H17 C44 3.4093 no 3_656
H17 C49 2.9089 no 3_656
H17 C50 2.8939 no 3_656
H17 C51 3.0710 no 3_656
H17 C52 3.2105 no 3_656
H17 C53 3.1739 no 3_656
H17 C54 3.0285 no 3_656
H17 H31 2.9613 no 3_656
H17 H36 3.3260 no 3_656
H17 H37 3.5956 no 3_656
H17 H40 3.5380 no 3_656
H18 C47 3.0661 no 1_556
H18 C48 3.0447 no 1_556
H18 C52 3.0534 no 3_656
H18 C53 3.1412 no 3_656
H18 H34 2.9712 no 1_556
H18 H35 2.9356 no 1_556
H18 H38 3.0956 no 3_656
H18 H39 3.2097 no 3_656
H18 H40 2.8019 no 1_556
H19 C48 3.2063 no 1_556
H19 C55 3.2952 no 1_556
H19 C56 3.2731 no 1_556
H19 C57 3.3249 no 1_556
H19 C58 3.4226 no 1_556
H19 C59 3.4688 no 1_556
H19 C60 3.4216 no 1_556
H19 C68 3.1932 no .
H19 C69 3.5301 no .
H19 C70 3.5319 no .
H19 H35 2.4905 no 1_556
H19 H40 3.0535 no 1_556
H20 C58 3.4183 no 1_556
H20 C59 3.1886 no 1_556
H20 C70 3.5026 no .
H20 H43 3.5134 no 1_556
H20 H44 3.1518 no 1_556
H21 H12 3.1747 no 3_656
H21 H32 3.0562 no 3_656
H22 C15 3.2683 no 3_656
H22 C22 3.3476 no 1_455
H22 C23 3.1476 no 1_455
H22 C64 2.7933 no 1_455
H22 H10 3.5095 no 3_656
H22 H11 2.7777 no 3_656
H22 H12 3.0319 no 3_656
H22 H32 3.5476 no 3_656
H22 H33 3.4502 no 3_656
H23 C22 3.1752 no 1_455
H23 C64 2.9102 no 1_455
H23 C71 3.0822 no 1_455
H23 C72 3.4410 no 1_455
H23 H33 3.0076 no 3_656
H24 C52 3.1835 no 1_556
H24 C53 3.4897 no 1_556
H24 C61 3.4597 no 4_555
H24 H38 3.1216 no 1_556
H24 H45 3.5879 no 1_556
H25 C59 3.5966 no 1_556
H25 H39 3.5759 no 1_556
H25 H44 3.1641 no 1_556
H25 H45 3.4166 no 1_556
H26 C70 3.1282 no .
H27 C24 3.2148 no 4_555
H28 C8 3.3750 no 4_555
H28 C24 3.3756 no 4_555
H28 C58 3.0855 no 4_555
H28 C59 3.4305 no 4_555
H28 H5 2.7222 no 4_555
H28 H6 3.4298 no 4_555
H28 H43 2.9506 no 4_555
H28 H44 3.5057 no 4_555
H29 C11 3.1600 no 4_555
H29 C20 3.4900 no 4_555
H29 C59 3.1626 no 4_555
H29 C63 3.4536 no 4_555
H29 H6 2.6470 no 4_555
H29 H44 2.7973 no 4_555
H30 C20 3.0117 no 4_555
H30 C63 3.0966 no 4_555
H31 Cl1 3.2662 no 3_656
H31 C26 3.1460 no 3_656
H31 C27 3.3581 no 3_656
H31 H16 2.5410 no 3_656
H31 H17 2.9613 no 3_656
H32 Cl1 3.1047 no 3_656
H32 C26 3.3101 no 3_656
H32 C31 2.9093 no 3_656
H32 C32 2.7654 no 3_656
H32 C33 3.0961 no 3_656
H32 C34 3.4735 no 3_656
H32 C35 3.5682 no 3_656
H32 C36 3.3138 no 3_656
H32 H16 2.8937 no 3_656
H32 H21 3.0562 no 3_656
H32 H22 3.5476 no 3_656
H32 H39 3.2368 no 3_655
H33 C33 3.1995 no 3_656
H33 C34 2.9061 no 3_656
H33 C35 3.3465 no 3_656
H33 C52 3.3495 no 3_655
H33 C71 3.4831 no 3_756
H33 H22 3.4502 no 3_656
H33 H23 3.0076 no 3_656
H33 H38 2.5774 no 3_655
H33 H39 3.2182 no 3_655
H34 C16 3.2505 no 3_756
H34 C67 3.3044 no 1_554
H34 C68 3.5576 no 3_756
H34 C69 3.0061 no 3_756
H34 H13 2.5129 no 3_756
H34 H14 3.4541 no 3_756
H34 H15 3.3492 no 3_756
H34 H18 2.9712 no 1_554
H34 H38 2.9498 no 3_655
H35 C16 3.4595 no 3_756
H35 C28 3.4105 no 1_554
H35 C29 3.1911 no 1_554
H35 H13 3.2384 no 3_756
H35 H14 3.0381 no 3_756
H35 H15 3.5564 no 3_756
H35 H18 2.9356 no 1_554
H35 H19 2.4905 no 1_554
H36 H7 2.9688 no 3_656
H36 H8 3.4920 no 3_656
H36 H17 3.3260 no 3_656
H37 C14 3.1377 no 3_656
H37 C72 3.5587 no 1_454
H37 H7 3.0280 no 3_656
H37 H8 2.6181 no 3_656
H37 H9 3.2773 no 3_656
H37 H17 3.5956 no 3_656
H38 C35 3.4725 no 1_554
H38 C46 2.8419 no 3_655
H38 C47 3.0603 no 3_655
H38 C71 3.2919 no 1_454
H38 H18 3.0956 no 3_656
H38 H24 3.1216 no 1_554
H38 H33 2.5774 no 3_655
H38 H34 2.9498 no 3_655
H39 C27 3.5515 no 1_554
H39 C44 3.4288 no 3_655
H39 C45 2.9853 no 3_655
H39 C46 2.9531 no 3_655
H39 C47 3.3899 no 3_655
H39 H18 3.2097 no 3_656
H39 H25 3.5759 no 1_554
H39 H32 3.2368 no 3_655
H39 H33 3.2182 no 3_655
H39 H40 3.3433 no 3_655
H40 C27 3.5524 no 1_554
H40 C28 2.8432 no 1_554
H40 C29 2.9940 no 1_554
H40 H17 3.5380 no 3_656
H40 H18 2.8019 no 1_554
H40 H19 3.0535 no 1_554
H40 H39 3.3433 no 3_655
H41 H14 2.8180 no 3_756
H42 H14 3.4826 no 3_756
H43 C66 3.4319 no 4_554
H43 H20 3.5134 no 1_554
H43 H28 2.9506 no 4_554
H44 C41 3.5136 no 4_554
H44 H20 3.1518 no 1_554
H44 H25 3.1641 no 1_554
H44 H28 3.5057 no 4_554
H44 H29 2.7973 no 4_554
H45 H24 3.5879 no 1_554
H45 H25 3.4166 no 1_554

loop_
_geom_torsion_atom_site_label_1
_geom_torsion_atom_site_label_2
_geom_torsion_atom_site_label_3
_geom_torsion_atom_site_label_4
_geom_torsion
_geom_torsion_publ_flag
Cl1 Ru1 P1 C25 77.02(7) no
Cl1 Ru1 P1 C31 -43.54(6) no
Cl1 Ru1 P1 C37 -159.90(6) no
Cl1 Ru1 P2 C43 -77.07(7) no
Cl1 Ru1 P2 C49 41.46(8) no
Cl1 Ru1 P2 C55 159.85(6) no
Cl1 Ru1 N2 N1 0.8(4) no
Cl1 Ru1 N2 C3 -178.1(2) no
Cl1 Ru1 N4 N3 0.2(4) no
Cl1 Ru1 N4 C10 -178.9(2) no
P1 Ru1 N2 N1 92.4(4) no
P1 Ru1 N2 C3 -86.5(3) no
N2 Ru1 P1 C25 -22.93(12) no
N2 Ru1 P1 C31 -143.50(12) no
N2 Ru1 P1 C37 100.15(12) no
P1 Ru1 N4 N3 -91.0(4) no
P1 Ru1 N4 C10 89.9(3) no
N4 Ru1 P1 C25 -177.06(12) no
N4 Ru1 P1 C31 62.37(12) no
N4 Ru1 P1 C37 -53.98(12) no
P1 Ru1 C4 C5 89.8(3) no
P1 Ru1 C4 C9 -89.2(3) no
C4 Ru1 P1 C25 -100.63(14) no
C4 Ru1 P1 C31 138.80(14) no
C4 Ru1 P1 C37 22.45(14) no
P2 Ru1 N2 N1 -90.5(4) no
P2 Ru1 N2 C3 90.5(3) no
N2 Ru1 P2 C43 22.87(12) no
N2 Ru1 P2 C49 141.40(12) no
N2 Ru1 P2 C55 -100.21(12) no
P2 Ru1 N4 N3 91.2(4) no
P2 Ru1 N4 C10 -87.9(3) no
N4 Ru1 P2 C43 177.01(12) no
N4 Ru1 P2 C49 -64.46(13) no
N4 Ru1 P2 C55 53.93(12) no
P2 Ru1 C4 C5 -91.9(3) no
P2 Ru1 C4 C9 89.1(3) no
C4 Ru1 P2 C43 100.59(15) no
C4 Ru1 P2 C49 -140.88(15) no
C4 Ru1 P2 C55 -22.49(14) no
N2 Ru1 N4 N3 179.9(3) no
N2 Ru1 N4 C10 0.8(6) no
N4 Ru1 N2 N1 -178.9(3) no
N4 Ru1 N2 C3 2.1(5) no
N2 Ru1 C4 C5 -1.2(3) no
N2 Ru1 C4 C9 179.8(4) no
C4 Ru1 N2 N1 -179.3(4) no
C4 Ru1 N2 C3 1.7(3) no
N4 Ru1 C4 C5 179.0(4) no
N4 Ru1 C4 C9 -0.0(3) no
C4 Ru1 N4 N3 -179.7(4) no
C4 Ru1 N4 C10 1.2(3) no
Ru1 P1 C25 C26 -46.1(4) no
Ru1 P1 C25 C30 139.2(3) no
Ru1 P1 C31 C32 -8.0(4) no
Ru1 P1 C31 C36 172.5(3) no
Ru1 P1 C37 C38 -83.7(4) no
Ru1 P1 C37 C42 87.7(4) no
C25 P1 C31 C32 -137.3(4) no
C25 P1 C31 C36 43.2(4) no
C31 P1 C25 C26 85.1(4) no
C31 P1 C25 C30 -89.7(4) no
C25 P1 C37 C38 45.6(4) no
C25 P1 C37 C42 -143.0(4) no
C37 P1 C25 C26 -172.3(3) no
C37 P1 C25 C30 12.9(5) no
C31 P1 C37 C38 147.9(4) no
C31 P1 C37 C42 -40.6(4) no
C37 P1 C31 C32 114.8(4) no
C37 P1 C31 C36 -64.7(4) no
Ru1 P2 C43 C44 53.6(3) no
Ru1 P2 C43 C48 -126.4(3) no
Ru1 P2 C49 C50 14.2(4) no
Ru1 P2 C49 C54 -168.9(3) no
Ru1 P2 C55 C56 73.8(4) no
Ru1 P2 C55 C60 -103.1(3) no
C43 P2 C49 C50 140.4(4) no
C43 P2 C49 C54 -42.8(4) no
C49 P2 C43 C44 -75.3(3) no
C49 P2 C43 C48 104.7(4) no
C43 P2 C55 C56 -54.4(4) no
C43 P2 C55 C60 128.6(4) no
C55 P2 C43 C44 -177.7(3) no
C55 P2 C43 C48 2.3(4) no
C49 P2 C55 C56 -157.2(4) no
C49 P2 C55 C60 25.8(4) no
C55 P2 C49 C50 -112.5(4) no
C55 P2 C49 C54 64.4(4) no
N2 N1 C1 C2 -0.2(5) no
N2 N1 C1 C13 -178.7(4) no
C1 N1 N2 Ru1 -178.7(4) no
C1 N1 N2 C3 0.4(5) no
Ru1 N2 C3 C2 178.9(3) no
Ru1 N2 C3 C5 -1.9(5) no
N1 N2 C3 C2 -0.3(5) no
N1 N2 C3 C5 178.8(4) no
N4 N3 C12 C11 -0.7(6) no
N4 N3 C12 C17 -178.5(4) no
C12 N3 N4 Ru1 -178.7(4) no
C12 N3 N4 C10 0.4(5) no
Ru1 N4 C10 C9 -2.2(5) no
Ru1 N4 C10 C11 179.4(3) no
N3 N4 C10 C9 178.5(4) no
N3 N4 C10 C11 -0.0(5) no
N1 C1 C2 C3 0.0(5) no
N1 C1 C13 C14 -56.7(6) no
N1 C1 C13 C15 62.8(6) no
N1 C1 C13 C16 -177.6(4) no
C2 C1 C13 C14 125.2(6) no
C2 C1 C13 C15 -115.3(6) no
C2 C1 C13 C16 4.3(7) no
C13 C1 C2 C3 178.4(5) no
C1 C2 C3 N2 0.2(6) no
C1 C2 C3 C5 -178.7(5) no
N2 C3 C5 C4 0.9(6) no
N2 C3 C5 C6 -178.7(4) no
C2 C3 C5 C4 179.8(5) no
C2 C3 C5 C6 0.2(9) no
Ru1 C4 C5 C3 0.6(6) no
Ru1 C4 C5 C6 -179.8(3) no
Ru1 C4 C9 C8 179.3(3) no
Ru1 C4 C9 C10 -1.1(6) no
C5 C4 C9 C8 0.3(7) no
C5 C4 C9 C10 179.9(4) no
C9 C4 C5 C3 179.6(4) no
C9 C4 C5 C6 -0.8(7) no
C3 C5 C6 C7 -179.4(4) no
C4 C5 C6 C7 1.0(7) no
C5 C6 C7 C8 -0.7(7) no
C5 C6 C7 C21 -178.7(4) no
C6 C7 C8 C9 0.1(7) no
C6 C7 C21 C22 -60.4(5) no
C6 C7 C21 C23 59.6(5) no
C6 C7 C21 C24 179.6(4) no
C6 C7 C21 C64 -36.0(6) no
C6 C7 C21 C65 84.0(5) no
C6 C7 C21 C66 -156.0(4) no
C8 C7 C21 C22 121.6(5) no
C8 C7 C21 C23 -118.4(5) no
C8 C7 C21 C24 1.6(6) no
C8 C7 C21 C64 146.0(5) no
C8 C7 C21 C65 -94.0(5) no
C8 C7 C21 C66 26.0(6) no
C21 C7 C8 C9 178.1(4) no
C7 C8 C9 C4 0.0(7) no
C7 C8 C9 C10 -179.5(5) no
C4 C9 C10 N4 2.0(6) no
C4 C9 C10 C11 179.9(5) no
C8 C9 C10 N4 -178.4(5) no
C8 C9 C10 C11 -0.4(10) no
N4 C10 C11 C12 -0.4(6) no
C9 C10 C11 C12 -178.4(6) no
C10 C11 C12 N3 0.6(6) no
C10 C11 C12 C17 178.1(5) no
N3 C12 C17 C18 83.3(5) no
N3 C12 C17 C19 -36.7(6) no
N3 C12 C17 C20 -156.7(4) no
N3 C12 C17 C61 100.6(5) no
N3 C12 C17 C62 -14.3(6) no
N3 C12 C17 C63 -142.0(5) no
C11 C12 C17 C18 -93.9(6) no
C11 C12 C17 C19 146.1(5) no
C11 C12 C17 C20 26.1(7) no
C11 C12 C17 C61 -76.5(7) no
C11 C12 C17 C62 168.5(5) no
C11 C12 C17 C63 40.9(7) no
C12 C17 C19 C62 93.7(8) no
C12 C17 C62 C19 -93.8(9) no
C18 C17 C19 C62 -26.3(9) no
C18 C17 C62 C19 155.3(9) no
C20 C17 C19 C62 -146.3(8) no
C61 C17 C19 C62 -36.7(11) no
C19 C17 C62 C19 0.0(8) no
C62 C17 C19 C62 0.0(9) no
C63 C17 C19 C62 -152.7(8) no
C20 C17 C62 C19 40.6(11) no
C61 C17 C62 C19 148.6(9) no
C63 C17 C62 C19 30.3(11) no
C17 C19 C62 C17 0.00(13) no
C7 C21 C22 C64 94.1(7) no
C7 C21 C23 C65 94.1(7) no
C7 C21 C24 C66 94.1(7) no
C7 C21 C64 C22 -94.1(12) no
C7 C21 C65 C23 -94.1(12) no
C7 C21 C66 C24 -94.1(9) no
C22 C21 C23 C65 -145.9(6) no
C23 C21 C22 C64 -25.9(7) no
C22 C21 C24 C66 -25.9(8) no
C24 C21 C22 C64 -145.9(7) no
C22 C21 C64 C22 0.0(6) no
C64 C21 C22 C64 0.0(13) no
C22 C21 C65 C23 41.9(17) no
C65 C21 C22 C64 -42.0(11) no
C22 C21 C66 C24 155.7(8) no
C66 C21 C22 C64 -155.7(8) no
C23 C21 C24 C66 -145.9(7) no
C24 C21 C23 C65 -25.9(7) no
C23 C21 C64 C22 155.7(12) no
C64 C21 C23 C65 -155.7(8) no
C23 C21 C65 C23 0.0(6) no
C65 C21 C23 C65 0.0(13) no
C23 C21 C66 C24 42.0(9) no
C66 C21 C23 C65 -42.0(10) no
C24 C21 C64 C22 42.0(15) no
C64 C21 C24 C66 -42.0(11) no
C24 C21 C65 C23 155.7(13) no
C65 C21 C24 C66 -155.7(8) no
C24 C21 C66 C24 0.0(7) no
C66 C21 C24 C66 0.0(8) no
C64 C21 C65 C23 25.9(15) no
C65 C21 C64 C22 145.9(12) no
C64 C21 C66 C24 145.9(8) no
C66 C21 C64 C22 25.9(14) no
C65 C21 C66 C24 25.9(9) no
C66 C21 C65 C23 145.9(12) no
C21 C22 C64 C21 0.00(15) no
C21 C23 C65 C21 0.00(14) no
C21 C24 C66 C21 0.00(15) no
P1 C25 C26 C27 -175.4(3) no
P1 C25 C30 C29 176.9(4) no
C26 C25 C30 C29 2.3(8) no
C30 C25 C26 C27 -0.3(7) no
C25 C26 C27 C28 -2.1(8) no
C26 C27 C28 C29 2.5(8) no
C27 C28 C29 C30 -0.5(8) no
C28 C29 C30 C25 -1.9(8) no
P1 C31 C32 C33 -178.7(3) no
P1 C31 C36 C35 179.7(4) no
C32 C31 C36 C35 0.2(8) no
C36 C31 C32 C33 0.8(8) no
C31 C32 C33 C34 -1.3(8) no
C32 C33 C34 C35 0.8(8) no
C33 C34 C35 C36 0.2(8) no
C34 C35 C36 C31 -0.7(9) no
P1 C37 C38 C39 174.4(3) no
P1 C37 C42 C41 -172.3(4) no
C38 C37 C42 C41 -0.7(8) no
C42 C37 C38 C39 2.9(7) no
C37 C38 C39 C40 -3.2(8) no
C38 C39 C40 C41 1.2(9) no
C39 C40 C41 C42 1.1(9) no
C40 C41 C42 C37 -1.4(9) no
P2 C43 C44 C45 178.7(3) no
P2 C43 C48 C47 -178.9(3) no
C44 C43 C48 C47 1.0(6) no
C48 C43 C44 C45 -1.2(6) no
C43 C44 C45 C46 0.5(7) no
C44 C45 C46 C47 0.4(7) no
C45 C46 C47 C48 -0.7(7) no
C46 C47 C48 C43 -0.0(7) no
P2 C49 C50 C51 173.4(3) no
P2 C49 C54 C53 -174.9(3) no
C50 C49 C54 C53 2.0(7) no
C54 C49 C50 C51 -3.5(7) no
C49 C50 C51 C52 2.7(8) no
C50 C51 C52 C53 -0.4(8) no
C51 C52 C53 C54 -1.1(8) no
C52 C53 C54 C49 0.3(8) no
P2 C55 C56 C57 -179.8(4) no
P2 C55 C60 C59 179.7(3) no
C56 C55 C60 C59 2.7(8) no
C60 C55 C56 C57 -2.8(8) no
C55 C56 C57 C58 1.4(9) no
C56 C57 C58 C59 0.2(10) no
C57 C58 C59 C60 -0.3(10) no
C58 C59 C60 C55 -1.2(9) no
C67 C68 C69 C70 -177.9(11) no
C68 C69 C70 C71 105.1(15) no
C69 C70 C71 C72 -139.3(11) no
